data_7120814
loop_
_publ_author_name
'Wang, Rui'
'Jin, Ruoxing'
'Qin, Zi-Yang'
'Bian, Kang-Jie'
'Wang, Xi-Sheng'

_publ_section_title
;
 Novel and Facile Synthesis of 1-Benzazepines via Copper-Catalyzed
 Oxidative C(sp3)-H/C(sp2)-H Cross-Coupling
;
_journal_name_full 'Chem. Commun.'
_journal_paper_doi 10.1039/C7CC07027F
_journal_year 2017
_chemical_formula_sum 'C33 H33 N'
_chemical_formula_weight 443.60
_chemical_name_systematic
;
 ?
;
_space_group_crystal_system triclinic
_space_group_IT_number 2
_space_group_name_Hall '-P 1'
_space_group_name_H-M_alt 'P -1'
_symmetry_space_group_name_Hall '-P 1'
_symmetry_space_group_name_H-M 'P -1'
_atom_sites_solution_hydrogens mixed
_audit_creation_method SHELXL-2013
_audit_update_record
;
2017-07-14 deposited with the CCDC.
2017-10-24 downloaded from the CCDC.
;
_cell_angle_alpha 92.791(3)
_cell_angle_beta 97.221(2)
_cell_angle_gamma 94.987(2)
_cell_formula_units_Z 2
_cell_length_a 8.9337(2)
_cell_length_b 10.9430(4)
_cell_length_c 13.0698(4)
_cell_measurement_reflns_used 5138
_cell_measurement_temperature 291(2)
_cell_measurement_theta_max 71.0740
_cell_measurement_theta_min 5.4520
_cell_volume 1260.49(7)
_computing_cell_refinement 'CrysAlisPro (Rigaku OD, 2015)'
_computing_data_collection 'CrysAlisPro (Rigaku OD, 2015)'
_computing_data_reduction 'CrysAlisPro (Rigaku OD, 2015)'
_computing_molecular_graphics 'Ortep-3 (L. J. Farrugia, 2001)'
_computing_publication_material SHELXL-97
_computing_structure_refinement 'SHELXL-97 (Sheldrick, 1997)'
_computing_structure_solution 'SHELXS-97 (Sheldrick, 1997)'
_diffrn_ambient_temperature 291(2)
_diffrn_detector_area_resol_mean 5.2169
_diffrn_measured_fraction_theta_full 0.994
_diffrn_measured_fraction_theta_max 0.970
_diffrn_measurement_device_type 'SuperNova, Dual, Cu at zero, AtlasS2'
_diffrn_measurement_method '\w scans'
_diffrn_radiation_type CuK\a
_diffrn_radiation_wavelength 1.54184
_diffrn_reflns_av_R_equivalents 0.0195
_diffrn_reflns_av_unetI/netI 0.0263
_diffrn_reflns_Laue_measured_fraction_full 0.994
_diffrn_reflns_Laue_measured_fraction_max 0.970
_diffrn_reflns_limit_h_max 6
_diffrn_reflns_limit_h_min -10
_diffrn_reflns_limit_k_max 13
_diffrn_reflns_limit_k_min -12
_diffrn_reflns_limit_l_max 15
_diffrn_reflns_limit_l_min -15
_diffrn_reflns_number 8360
_diffrn_reflns_point_group_measured_fraction_full 0.994
_diffrn_reflns_point_group_measured_fraction_max 0.970
_diffrn_reflns_theta_full 67.684
_diffrn_reflns_theta_max 71.234
_diffrn_reflns_theta_min 3.415
_diffrn_source 'micro-focus sealed X-ray tube'
_exptl_absorpt_coefficient_mu 0.502
_exptl_absorpt_correction_T_max 1.00000
_exptl_absorpt_correction_T_min 0.85898
_exptl_absorpt_correction_type multi-scan
_exptl_absorpt_process_details
;
CrysAlisPro 1.171.38.46 (Rigaku Oxford Diffraction, 2015)
Empirical absorption correction using spherical harmonics,
 implemented in SCALE3 ABSPACK scaling algorithm.
;
_exptl_crystal_density_diffrn 1.169
_exptl_crystal_description block
_exptl_crystal_F_000 476
_exptl_crystal_size_max 0.240
_exptl_crystal_size_mid 0.220
_exptl_crystal_size_min 0.210
_refine_diff_density_max 0.510
_refine_diff_density_min -0.186
_refine_diff_density_rms 0.034
_refine_ls_extinction_coef 0.0089(8)
_refine_ls_extinction_expression Fc^*^=kFc[1+0.001xFc^2^\l^3^/sin(2\q)]^-1/4^
_refine_ls_extinction_method SHELXL
_refine_ls_goodness_of_fit_ref 1.052
_refine_ls_hydrogen_treatment mixed
_refine_ls_matrix_type full
_refine_ls_number_parameters 316
_refine_ls_number_reflns 4740
_refine_ls_number_restraints 1
_refine_ls_restrained_S_all 1.052
_refine_ls_R_factor_all 0.0529
_refine_ls_R_factor_gt 0.0473
_refine_ls_shift/su_max 0.000
_refine_ls_shift/su_mean 0.000
_refine_ls_structure_factor_coef Fsqd
_refine_ls_weighting_details 'w=1/[\s^2^(Fo^2^)+(0.0684P)^2^+0.2744P] where P=(Fo^2^+2Fc^2^)/3'
_refine_ls_weighting_scheme calc
_refine_ls_wR_factor_gt 0.1308
_refine_ls_wR_factor_ref 0.1369
_reflns_Friedel_coverage 0.000
_reflns_number_gt 4125
_reflns_number_total 4740
_reflns_threshold_expression 'I > 2\s(I)'
_cod_data_source_file c7cc07027f2.cif
_cod_data_source_block shelxl
_cod_database_code 7120814
_shelx_space_group_comment
;
The symmetry employed for this shelxl refinement is uniquely defined
by the following loop, which should always be used as a source of
symmetry information in preference to the above space-group names.
They are only intended as comments.
;
_shelx_estimated_absorpt_t_min 0.889
_shelx_estimated_absorpt_t_max 0.902
_shelxl_version_number 2013-4

loop_
_space_group_symop_operation_xyz
'x, y, z'
'-x, -y, -z'

loop_
_atom_site_label
_atom_site_type_symbol
_atom_site_fract_x
_atom_site_fract_y
_atom_site_fract_z
_atom_site_U_iso_or_equiv
_atom_site_adp_type
_atom_site_occupancy
_atom_site_site_symmetry_order
_atom_site_calc_flag
_atom_site_refinement_flags_posn
_atom_site_refinement_flags_adp
N1 N 0.57420(17) 0.26326(11) 0.22742(11) 0.0514(3) Uani 1 1 d . .
C8 C 0.69026(14) 0.59102(12) 0.29389(10) 0.0366(3) Uani 1 1 d . .
C17 C 0.70688(14) 0.69739(12) 0.37697(10) 0.0375(3) Uani 1 1 d . .
C18 C 0.79688(15) 0.65836(12) 0.47565(10) 0.0387(3) Uani 1 1 d . .
C9 C 0.75697(15) 0.62586(12) 0.20795(10) 0.0394(3) Uani 1 1 d . .
C7 C 0.62514(15) 0.47247(12) 0.29568(10) 0.0396(3) Uani 1 1 d . .
H7 H 0.5774 0.4497 0.3520 0.048 Uiso 1 1 calc R U
C6 C 0.62966(16) 0.38545(12) 0.21374(10) 0.0399(3) Uani 1 1 d . .
C24 C 0.55476(15) 0.74454(12) 0.39588(11) 0.0392(3) Uani 1 1 d . .
C16 C 0.79303(15) 0.79747(12) 0.32342(11) 0.0406(3) Uani 1 1 d . .
C5 C 0.69988(16) 0.41918(13) 0.12704(10) 0.0426(3) Uani 1 1 d . .
C11 C 0.81970(16) 0.75477(13) 0.22547(11) 0.0419(3) Uani 1 1 d . .
C10 C 0.75962(17) 0.54100(13) 0.12588(11) 0.0445(3) Uani 1 1 d . .
H10 H 0.8026 0.5662 0.0683 0.053 Uiso 1 1 calc R U
C19 C 0.72701(18) 0.58390(14) 0.54214(12) 0.0494(4) Uani 1 1 d . .
H19 H 0.6235 0.5609 0.5280 0.059 Uiso 1 1 calc R U
C29 C 0.43526(17) 0.73744(15) 0.31705(12) 0.0518(4) Uani 1 1 d . .
H29 H 0.4431 0.6954 0.2546 0.062 Uiso 1 1 calc R U
C25 C 0.53792(18) 0.80641(15) 0.48832(12) 0.0533(4) Uani 1 1 d . .
H25 H 0.6166 0.8122 0.5426 0.064 Uiso 1 1 calc R U
C15 C 0.84089(18) 0.91779(13) 0.35929(13) 0.0514(4) Uani 1 1 d . .
H15 H 0.8228 0.9466 0.4243 0.062 Uiso 1 1 calc R U
C4 C 0.7236(2) 0.32496(15) 0.04047(12) 0.0540(4) Uani 1 1 d . U
C27 C 0.28897(18) 0.85288(15) 0.42150(14) 0.0564(4) Uani 1 1 d . .
H27 H 0.2006 0.8892 0.4298 0.068 Uiso 1 1 calc R U
C12 C 0.89484(19) 0.83232(15) 0.16333(13) 0.0545(4) Uani 1 1 d . .
H12 H 0.9126 0.8043 0.0980 0.065 Uiso 1 1 calc R U
C23 C 0.95151(17) 0.68890(15) 0.49846(13) 0.0527(4) Uani 1 1 d . .
H23 H 1.0017 0.7372 0.4544 0.063 Uiso 1 1 calc R U
C20 C 0.8084(2) 0.54322(16) 0.62901(13) 0.0602(4) Uani 1 1 d . .
H20 H 0.7594 0.4933 0.6725 0.072 Uiso 1 1 calc R U
C28 C 0.30384(18) 0.79191(17) 0.32948(15) 0.0610(4) Uani 1 1 d . .
H28 H 0.2252 0.7872 0.2752 0.073 Uiso 1 1 calc R U
C21 C 0.9619(2) 0.57637(17) 0.65127(14) 0.0647(5) Uani 1 1 d . .
H21 H 1.0167 0.5499 0.7100 0.078 Uiso 1 1 calc R U
C1 C 0.4468(2) 0.19769(15) 0.15617(13) 0.0587(4) Uani 1 1 d . .
C14 C 0.9160(2) 0.99439(15) 0.29706(16) 0.0627(5) Uani 1 1 d . .
H14 H 0.9487 1.0751 0.3206 0.075 Uiso 1 1 calc R U
C26 C 0.4059(2) 0.85977(16) 0.50119(14) 0.0590(4) Uani 1 1 d . .
H26 H 0.3965 0.9003 0.5639 0.071 Uiso 1 1 calc R U
C13 C 0.9428(2) 0.95183(16) 0.20029(16) 0.0636(5) Uani 1 1 d . .
H13 H 0.9937 1.0042 0.1595 0.076 Uiso 1 1 calc R U
C22 C 1.0327(2) 0.64872(18) 0.58590(15) 0.0668(5) Uani 1 1 d . .
H22 H 1.1363 0.6712 0.6003 0.080 Uiso 1 1 calc R U
C3 C 0.5729(2) 0.25178(18) -0.00666(14) 0.0684(5) Uani 1 1 d . U
H3A H 0.4993 0.3104 -0.0231 0.082 Uiso 1 1 calc R U
H3B H 0.5894 0.2114 -0.0715 0.082 Uiso 1 1 calc R U
C2 C 0.5027(3) 0.15653(18) 0.05577(15) 0.0740(5) Uani 1 1 d . .
H2A H 0.5764 0.0980 0.0722 0.089 Uiso 1 1 calc R U
H2B H 0.4174 0.1125 0.0119 0.089 Uiso 1 1 calc R U
C33 C 0.8408(3) 0.2415(2) 0.08436(18) 0.0889(7) Uani 1 1 d . .
H33A H 0.9371 0.2886 0.1021 0.133 Uiso 1 1 calc R U
H33B H 0.8494 0.1770 0.0336 0.133 Uiso 1 1 calc R U
H33C H 0.8095 0.2064 0.1450 0.133 Uiso 1 1 calc R U
C32 C 0.7827(3) 0.3869(2) -0.05117(15) 0.0845(7) Uani 1 1 d . .
H32A H 0.7117 0.4416 -0.0789 0.127 Uiso 1 1 calc R U
H32B H 0.7946 0.3253 -0.1036 0.127 Uiso 1 1 calc R U
H32C H 0.8788 0.4326 -0.0284 0.127 Uiso 1 1 calc R U
C31 C 0.3156(3) 0.2753(2) 0.1379(2) 0.0917(7) Uani 1 1 d . .
H31A H 0.2804 0.2955 0.2026 0.138 Uiso 1 1 calc R U
H31B H 0.2348 0.2303 0.0922 0.138 Uiso 1 1 calc R U
H31C H 0.3480 0.3495 0.1075 0.138 Uiso 1 1 calc R U
C30 C 0.4014(3) 0.0814(2) 0.2094(2) 0.1021(9) Uani 1 1 d . .
H30A H 0.4893 0.0384 0.2275 0.153 Uiso 1 1 calc R U
H30B H 0.3278 0.0293 0.1633 0.153 Uiso 1 1 calc R U
H30C H 0.3587 0.1033 0.2708 0.153 Uiso 1 1 calc R U
H1 H 0.552(2) 0.2603(18) 0.2920(17) 0.067(6) Uiso 1 1 d . .

loop_
_atom_site_aniso_label
_atom_site_aniso_U_11
_atom_site_aniso_U_22
_atom_site_aniso_U_33
_atom_site_aniso_U_23
_atom_site_aniso_U_13
_atom_site_aniso_U_12
N1 0.0726(9) 0.0359(6) 0.0421(7) -0.0009(5) -0.0020(6) 0.0004(6)
C8 0.0370(6) 0.0370(7) 0.0350(7) -0.0025(5) 0.0015(5) 0.0064(5)
C17 0.0376(7) 0.0351(6) 0.0389(7) -0.0053(5) 0.0044(5) 0.0038(5)
C18 0.0411(7) 0.0350(6) 0.0392(7) -0.0074(5) 0.0031(5) 0.0066(5)
C9 0.0412(7) 0.0392(7) 0.0379(7) 0.0012(5) 0.0037(5) 0.0073(5)
C7 0.0427(7) 0.0393(7) 0.0359(7) -0.0019(5) 0.0042(5) 0.0026(5)
C6 0.0450(7) 0.0355(7) 0.0372(7) -0.0014(5) -0.0032(5) 0.0067(5)
C24 0.0382(7) 0.0366(6) 0.0427(7) -0.0008(5) 0.0057(5) 0.0041(5)
C16 0.0386(7) 0.0355(7) 0.0475(8) 0.0005(6) 0.0037(6) 0.0063(5)
C5 0.0482(8) 0.0428(7) 0.0359(7) -0.0046(6) -0.0008(6) 0.0121(6)
C11 0.0419(7) 0.0394(7) 0.0450(7) 0.0039(6) 0.0055(6) 0.0072(5)
C10 0.0521(8) 0.0465(8) 0.0358(7) 0.0014(6) 0.0073(6) 0.0089(6)
C19 0.0491(8) 0.0526(8) 0.0457(8) 0.0011(6) 0.0050(6) 0.0031(6)
C29 0.0483(8) 0.0570(9) 0.0485(8) -0.0067(7) -0.0007(6) 0.0119(7)
C25 0.0512(8) 0.0600(9) 0.0483(8) -0.0093(7) 0.0022(7) 0.0166(7)
C15 0.0530(8) 0.0375(7) 0.0626(9) -0.0054(7) 0.0065(7) 0.0042(6)
C4 0.0684(10) 0.0500(9) 0.0438(8) -0.0099(6) 0.0071(7) 0.0147(7)
C27 0.0431(8) 0.0499(9) 0.0796(11) 0.0022(8) 0.0164(8) 0.0121(6)
C12 0.0599(9) 0.0511(9) 0.0551(9) 0.0114(7) 0.0137(7) 0.0061(7)
C23 0.0428(8) 0.0519(9) 0.0613(9) 0.0030(7) -0.0006(7) 0.0031(6)
C20 0.0776(12) 0.0563(10) 0.0475(9) 0.0067(7) 0.0064(8) 0.0117(8)
C28 0.0442(8) 0.0643(10) 0.0714(11) -0.0042(8) -0.0071(7) 0.0136(7)
C21 0.0756(12) 0.0621(10) 0.0534(9) -0.0009(8) -0.0134(8) 0.0229(9)
C1 0.0717(11) 0.0453(8) 0.0538(9) -0.0117(7) 0.0003(8) -0.0056(7)
C14 0.0645(10) 0.0370(8) 0.0857(13) 0.0047(8) 0.0087(9) -0.0003(7)
C26 0.0601(10) 0.0607(10) 0.0599(10) -0.0068(8) 0.0170(8) 0.0186(8)
C13 0.0649(10) 0.0471(9) 0.0809(12) 0.0196(8) 0.0156(9) 0.0002(7)
C22 0.0508(9) 0.0677(11) 0.0760(12) 0.0026(9) -0.0157(8) 0.0086(8)
C3 0.0907(13) 0.0636(11) 0.0469(9) -0.0176(8) -0.0019(9) 0.0122(9)
C2 0.0936(14) 0.0592(11) 0.0623(11) -0.0195(9) -0.0011(10) -0.0018(10)
C33 0.1003(16) 0.0921(16) 0.0787(14) -0.0173(12) 0.0050(12) 0.0559(13)
C32 0.1249(19) 0.0781(13) 0.0528(11) -0.0186(9) 0.0302(11) 0.0073(13)
C31 0.0682(13) 0.1018(17) 0.0965(16) -0.0321(13) -0.0098(11) 0.0097(12)
C30 0.140(2) 0.0634(13) 0.0907(16) -0.0082(11) 0.0090(15) -0.0423(14)

loop_
_atom_type_symbol
_atom_type_description
_atom_type_scat_dispersion_real
_atom_type_scat_dispersion_imag
_atom_type_scat_source
C C 0.0181 0.0091 'International Tables Vol C Tables 4.2.6.8 and 6.1.1.4'
H H 0.0000 0.0000 'International Tables Vol C Tables 4.2.6.8 and 6.1.1.4'
N N 0.0311 0.0180 'International Tables Vol C Tables 4.2.6.8 and 6.1.1.4'

loop_
_geom_angle_atom_site_label_1
_geom_angle_atom_site_label_2
_geom_angle_atom_site_label_3
_geom_angle
C6 N1 C1 121.86(13)
C6 N1 H1 107.6(13)
C1 N1 H1 108.7(13)
C7 C8 C9 119.27(12)
C7 C8 C17 129.60(12)
C9 C8 C17 111.10(11)
C16 C17 C18 113.55(11)
C16 C17 C8 100.45(10)
C18 C17 C8 108.90(10)
C16 C17 C24 107.23(10)
C18 C17 C24 112.79(11)
C8 C17 C24 113.35(10)
C23 C18 C19 117.59(14)
C23 C18 C17 121.63(13)
C19 C18 C17 120.65(12)
C10 C9 C8 120.01(13)
C10 C9 C11 131.15(13)
C8 C9 C11 108.80(12)
C8 C7 C6 121.05(13)
C8 C7 H7 119.5
C6 C7 H7 119.5
C7 C6 C5 120.12(13)
C7 C6 N1 116.85(13)
C5 C6 N1 122.78(13)
C29 C24 C25 117.80(13)
C29 C24 C17 120.49(12)
C25 C24 C17 121.38(12)
C15 C16 C11 120.21(14)
C15 C16 C17 128.59(13)
C11 C16 C17 111.19(11)
C10 C5 C6 117.39(12)
C10 C5 C4 119.95(13)
C6 C5 C4 122.45(13)
C12 C11 C16 120.26(14)
C12 C11 C9 131.30(14)
C16 C11 C9 108.44(12)
C9 C10 C5 122.09(13)
C9 C10 H10 119.0
C5 C10 H10 119.0
C20 C19 C18 121.26(15)
C20 C19 H19 119.4
C18 C19 H19 119.4
C24 C29 C28 121.05(15)
C24 C29 H29 119.5
C28 C29 H29 119.5
C26 C25 C24 121.18(15)
C26 C25 H25 119.4
C24 C25 H25 119.4
C14 C15 C16 119.19(15)
C14 C15 H15 120.4
C16 C15 H15 120.4
C33 C4 C32 108.11(17)
C33 C4 C5 108.29(14)
C32 C4 C5 112.07(14)
C33 C4 C3 112.25(17)
C32 C4 C3 104.36(15)
C5 C4 C3 111.71(13)
C28 C27 C26 119.38(14)
C28 C27 H27 120.3
C26 C27 H27 120.3
C13 C12 C11 118.94(16)
C13 C12 H12 120.5
C11 C12 H12 120.5
C18 C23 C22 121.06(16)
C18 C23 H23 119.5
C22 C23 H23 119.5
C21 C20 C19 120.23(17)
C21 C20 H20 119.9
C19 C20 H20 119.9
C27 C28 C29 120.43(15)
C27 C28 H28 119.8
C29 C28 H28 119.8
C22 C21 C20 119.20(16)
C22 C21 H21 120.4
C20 C21 H21 120.4
N1 C1 C31 111.38(14)
N1 C1 C2 109.87(15)
C31 C1 C2 112.17(17)
N1 C1 C30 105.19(15)
C31 C1 C30 110.9(2)
C2 C1 C30 106.96(16)
C13 C14 C15 120.51(15)
C13 C14 H14 119.7
C15 C14 H14 119.7
C27 C26 C25 120.16(15)
C27 C26 H26 119.9
C25 C26 H26 119.9
C14 C13 C12 120.88(16)
C14 C13 H13 119.6
C12 C13 H13 119.6
C21 C22 C23 120.65(17)
C21 C22 H22 119.7
C23 C22 H22 119.7
C2 C3 C4 118.39(16)
C2 C3 H3A 107.7
C4 C3 H3A 107.7
C2 C3 H3B 107.7
C4 C3 H3B 107.7
H3A C3 H3B 107.1
C3 C2 C1 118.74(15)
C3 C2 H2A 107.6
C1 C2 H2A 107.6
C3 C2 H2B 107.6
C1 C2 H2B 107.6
H2A C2 H2B 107.1
C4 C33 H33A 109.5
C4 C33 H33B 109.5
H33A C33 H33B 109.5
C4 C33 H33C 109.5
H33A C33 H33C 109.5
H33B C33 H33C 109.5
C4 C32 H32A 109.5
C4 C32 H32B 109.5
H32A C32 H32B 109.5
C4 C32 H32C 109.5
H32A C32 H32C 109.5
H32B C32 H32C 109.5
C1 C31 H31A 109.5
C1 C31 H31B 109.5
H31A C31 H31B 109.5
C1 C31 H31C 109.5
H31A C31 H31C 109.5
H31B C31 H31C 109.5
C1 C30 H30A 109.5
C1 C30 H30B 109.5
H30A C30 H30B 109.5
C1 C30 H30C 109.5
H30A C30 H30C 109.5
H30B C30 H30C 109.5

loop_
_geom_bond_atom_site_label_1
_geom_bond_atom_site_label_2
_geom_bond_distance
N1 C6 1.4127(18)
N1 C1 1.484(2)
N1 H1 0.89(2)
C8 C7 1.3774(19)
C8 C9 1.3902(19)
C8 C17 1.5370(17)
C17 C16 1.5313(19)
C17 C18 1.5313(19)
C17 C24 1.5389(18)
C18 C23 1.384(2)
C18 C19 1.388(2)
C9 C10 1.3880(19)
C9 C11 1.4681(19)
C7 C6 1.4048(18)
C7 H7 0.9300
C6 C5 1.412(2)
C24 C29 1.382(2)
C24 C25 1.387(2)
C16 C15 1.388(2)
C16 C11 1.397(2)
C5 C10 1.394(2)
C5 C4 1.5404(19)
C11 C12 1.391(2)
C10 H10 0.9300
C19 C20 1.383(2)
C19 H19 0.9300
C29 C28 1.386(2)
C29 H29 0.9300
C25 C26 1.386(2)
C25 H25 0.9300
C15 C14 1.386(2)
C15 H15 0.9300
C4 C33 1.525(3)
C4 C32 1.533(3)
C4 C3 1.546(3)
C27 C28 1.374(2)
C27 C26 1.374(2)
C27 H27 0.9300
C12 C13 1.384(2)
C12 H12 0.9300
C23 C22 1.386(2)
C23 H23 0.9300
C20 C21 1.378(3)
C20 H20 0.9300
C28 H28 0.9300
C21 C22 1.368(3)
C21 H21 0.9300
C1 C31 1.509(3)
C1 C2 1.523(3)
C1 C30 1.529(3)
C14 C13 1.383(3)
C14 H14 0.9300
C26 H26 0.9300
C13 H13 0.9300
C22 H22 0.9300
C3 C2 1.498(3)
C3 H3A 0.9700
C3 H3B 0.9700
C2 H2A 0.9700
C2 H2B 0.9700
C33 H33A 0.9600
C33 H33B 0.9600
C33 H33C 0.9600
C32 H32A 0.9600
C32 H32B 0.9600
C32 H32C 0.9600
C31 H31A 0.9600
C31 H31B 0.9600
C31 H31C 0.9600
C30 H30A 0.9600
C30 H30B 0.9600
C30 H30C 0.9600

loop_
_geom_torsion_atom_site_label_1
_geom_torsion_atom_site_label_2
_geom_torsion_atom_site_label_3
_geom_torsion_atom_site_label_4
_geom_torsion
C7 C8 C17 C16 178.38(13)
C9 C8 C17 C16 0.23(13)
C7 C8 C17 C18 58.87(17)
C9 C8 C17 C18 -119.28(12)
C7 C8 C17 C24 -67.56(18)
C9 C8 C17 C24 114.30(13)
C16 C17 C18 C23 -14.84(18)
C8 C17 C18 C23 96.16(15)
C24 C17 C18 C23 -137.09(14)
C16 C17 C18 C19 169.40(12)
C8 C17 C18 C19 -79.60(15)
C24 C17 C18 C19 47.14(16)
C7 C8 C9 C10 -1.0(2)
C17 C8 C9 C10 177.33(12)
C7 C8 C9 C11 -179.13(12)
C17 C8 C9 C11 -0.77(15)
C9 C8 C7 C6 2.2(2)
C17 C8 C7 C6 -175.86(12)
C8 C7 C6 C5 -0.9(2)
C8 C7 C6 N1 173.47(12)
C1 N1 C6 C7 121.12(16)
C1 N1 C6 C5 -64.7(2)
C16 C17 C24 C29 80.17(16)
C18 C17 C24 C29 -154.09(13)
C8 C17 C24 C29 -29.76(18)
C16 C17 C24 C25 -93.13(16)
C18 C17 C24 C25 32.61(18)
C8 C17 C24 C25 156.94(13)
C18 C17 C16 C15 -64.74(18)
C8 C17 C16 C15 179.18(14)
C24 C17 C16 C15 60.54(18)
C18 C17 C16 C11 116.50(12)
C8 C17 C16 C11 0.42(14)
C24 C17 C16 C11 -118.22(12)
C7 C6 C5 C10 -1.5(2)
N1 C6 C5 C10 -175.51(13)
C7 C6 C5 C4 173.26(13)
N1 C6 C5 C4 -0.7(2)
C15 C16 C11 C12 0.2(2)
C17 C16 C11 C12 179.10(12)
C15 C16 C11 C9 -179.77(13)
C17 C16 C11 C9 -0.89(15)
C10 C9 C11 C12 3.2(3)
C8 C9 C11 C12 -178.96(15)
C10 C9 C11 C16 -176.78(14)
C8 C9 C11 C16 1.03(16)
C8 C9 C10 C5 -1.4(2)
C11 C9 C10 C5 176.16(14)
C6 C5 C10 C9 2.7(2)
C4 C5 C10 C9 -172.24(13)
C23 C18 C19 C20 1.0(2)
C17 C18 C19 C20 176.93(13)
C25 C24 C29 C28 0.9(2)
C17 C24 C29 C28 -172.60(14)
C29 C24 C25 C26 -0.2(2)
C17 C24 C25 C26 173.24(15)
C11 C16 C15 C14 -0.4(2)
C17 C16 C15 C14 -179.06(14)
C10 C5 C4 C33 106.21(18)
C6 C5 C4 C33 -68.4(2)
C10 C5 C4 C32 -13.0(2)
C6 C5 C4 C32 172.38(16)
C10 C5 C4 C3 -129.67(16)
C6 C5 C4 C3 55.67(19)
C16 C11 C12 C13 0.2(2)
C9 C11 C12 C13 -179.83(15)
C19 C18 C23 C22 -1.4(2)
C17 C18 C23 C22 -177.32(14)
C18 C19 C20 C21 0.0(3)
C26 C27 C28 C29 0.2(3)
C24 C29 C28 C27 -0.9(3)
C19 C20 C21 C22 -0.7(3)
C6 N1 C1 C31 -48.4(2)
C6 N1 C1 C2 76.5(2)
C6 N1 C1 C30 -168.70(17)
C16 C15 C14 C13 0.2(3)
C28 C27 C26 C25 0.5(3)
C24 C25 C26 C27 -0.5(3)
C15 C14 C13 C12 0.2(3)
C11 C12 C13 C14 -0.4(3)
C20 C21 C22 C23 0.3(3)
C18 C23 C22 C21 0.8(3)
C33 C4 C3 C2 48.9(2)
C32 C4 C3 C2 165.72(17)
C5 C4 C3 C2 -73.0(2)
C4 C3 C2 C1 64.9(3)
N1 C1 C2 C3 -58.9(2)
C31 C1 C2 C3 65.6(2)
C30 C1 C2 C3 -172.56(19)
